data_7158397
loop_
_publ_author_name
'Guinan, Mieke'
'Huang, Ningwu'
'Hawes, Chris S.'
'Lima, Marcelo A.'
'Smith, Mark'
'Miller, Gavin J.'

_publ_section_title
;
 Chemical synthesis of 4'-thio and 4'-sulfinyl pyrimidine nucleoside
 analogues.
;
_journal_issue 7
_journal_name_full 'Organic &amp; biomolecular chemistry'
_journal_page_first 1401
_journal_page_last 1406
_journal_paper_doi 10.1039/d1ob02097h
_journal_volume 20
_journal_year 2022
_chemical_absolute_configuration ad
_chemical_formula_moiety 'C20 H18 F2 O7 S2'
_chemical_formula_sum 'C20 H18 F2 O7 S2'
_chemical_formula_weight 472.46
_space_group_crystal_system orthorhombic
_space_group_IT_number 19
_space_group_name_Hall 'P 2ac 2ab'
_space_group_name_H-M_alt 'P 21 21 21'
_atom_sites_solution_hydrogens geom
_atom_sites_solution_primary dual
_audit_creation_date 2020-02-27
_audit_creation_method
;
Olex2 1.2
(compiled 2018.05.29 svn.r3508 for OlexSys, GUI svn.r5506)
;
_audit_update_record
;
2021-10-12 deposited with the CCDC.	2021-11-11 downloaded from the CCDC.
;
_cell_angle_alpha 90
_cell_angle_beta 90
_cell_angle_gamma 90
_cell_formula_units_Z 4
_cell_length_a 5.4744(3)
_cell_length_b 17.6020(11)
_cell_length_c 21.4574(14)
_cell_measurement_reflns_used 9139
_cell_measurement_temperature 150.0
_cell_measurement_theta_max 27.582
_cell_measurement_theta_min 2.99
_cell_volume 2067.6(2)
_computing_cell_refinement 'SAINT V8.40A (?, 2016)'
_computing_data_reduction 'SAINT V8.40A (?, 2016)'
_computing_molecular_graphics 'Olex2 (Dolomanov et al., 2009)'
_computing_publication_material 'Olex2 (Dolomanov et al., 2009)'
_computing_structure_refinement 'ShelXL (Sheldrick, 2015)'
_computing_structure_solution 'ShelXT (Sheldrick, 2015)'
_diffrn_ambient_temperature 150.0
_diffrn_measured_fraction_theta_full 0.998
_diffrn_measured_fraction_theta_max 0.998
_diffrn_measurement_device_type 'Bruker APEX-II CCD'
_diffrn_measurement_method '\f and \w scans'
_diffrn_radiation_type MoK\a
_diffrn_radiation_wavelength 0.71073
_diffrn_reflns_av_R_equivalents 0.0783
_diffrn_reflns_av_unetI/netI 0.0511
_diffrn_reflns_Laue_measured_fraction_full 0.998
_diffrn_reflns_Laue_measured_fraction_max 0.998
_diffrn_reflns_limit_h_max 6
_diffrn_reflns_limit_h_min -6
_diffrn_reflns_limit_k_max 21
_diffrn_reflns_limit_k_min -21
_diffrn_reflns_limit_l_max 26
_diffrn_reflns_limit_l_min -26
_diffrn_reflns_number 24500
_diffrn_reflns_point_group_measured_fraction_full 0.999
_diffrn_reflns_point_group_measured_fraction_max 0.999
_diffrn_reflns_theta_full 25.242
_diffrn_reflns_theta_max 25.996
_diffrn_reflns_theta_min 2.501
_diffrn_standards_number 0
_exptl_absorpt_coefficient_mu 0.316
_exptl_absorpt_correction_T_max 0.7456
_exptl_absorpt_correction_T_min 0.6085
_exptl_absorpt_correction_type multi-scan
_exptl_absorpt_process_details
'SADABS-2016/2 (Bruker,2016/2) was used for absorption correction. wR2(int) was 0.1092 before and 0.0790 after correction. The Ratio of minimum to maximum transmission is 0.8161. The \l/2 correction factor is Not present.'
_exptl_crystal_colour colourless
_exptl_crystal_colour_primary colourless
_exptl_crystal_density_diffrn 1.518
_exptl_crystal_description rod
_exptl_crystal_F_000 976
_exptl_crystal_size_max 0.31
_exptl_crystal_size_mid 0.08
_exptl_crystal_size_min 0.05
_refine_diff_density_max 0.609
_refine_diff_density_min -0.402
_refine_diff_density_rms 0.079
_refine_ls_abs_structure_details
;
 Flack x determined using 1213 quotients [(I+)-(I-)]/[(I+)+(I-)]
 (Parsons, Flack and Wagner, Acta Cryst. B69 (2013) 249-259).
;
_refine_ls_abs_structure_Flack -0.01(5)
_refine_ls_extinction_method none
_refine_ls_goodness_of_fit_ref 1.179
_refine_ls_hydrogen_treatment constr
_refine_ls_matrix_type full
_refine_ls_number_parameters 306
_refine_ls_number_reflns 4070
_refine_ls_number_restraints 142
_refine_ls_restrained_S_all 1.178
_refine_ls_R_factor_all 0.0753
_refine_ls_R_factor_gt 0.0620
_refine_ls_shift/su_max 0.000
_refine_ls_shift/su_mean 0.000
_refine_ls_structure_factor_coef Fsqd
_refine_ls_weighting_details 'w=1/[\s^2^(Fo^2^)+(0.0497P)^2^+2.8680P] where P=(Fo^2^+2Fc^2^)/3'
_refine_ls_weighting_scheme calc
_refine_ls_wR_factor_gt 0.1354
_refine_ls_wR_factor_ref 0.1412
_reflns_Friedel_coverage 0.716
_reflns_Friedel_fraction_full 1.000
_reflns_Friedel_fraction_max 1.000
_reflns_number_gt 3505
_reflns_number_total 4070
_reflns_threshold_expression 'I > 2\s(I)'
_cod_data_source_file d1ob02097h2.cif
_cod_data_source_block mgu239_664_0m
_cod_depositor_comments 'Adding full bibliography for 7158397.cif.'
_cod_database_code 7158397
_shelx_shelxl_version_number 2017/1
_shelx_space_group_comment
;
The symmetry employed for this shelxl refinement is uniquely defined
by the following loop, which should always be used as a source of
symmetry information in preference to the above space-group names.
They are only intended as comments.
;
_shelx_estimated_absorpt_t_max 0.984
_shelx_estimated_absorpt_t_min 0.908
_olex2_refinement_description
;
1. Fixed Uiso
 At 1.2 times of:
  All C(H) groups, All C(H,H) groups
 At 1.5 times of:
  All C(H,H,H) groups
2. Restrained distances
 C13-C15 \\sim C13-C19 \\sim C15-C19
 with sigma of 0.02
 C14-C13 \\sim C14-C15 \\sim C14-C19
 with sigma of 0.02
 C7-C8 \\sim C7-C12 \\sim C12-C11 \\sim C10-C11 \\sim C10-C9 \\sim C9-C8 \\sim
C8-C7A \\sim C12A-C7A ~
 C11A-C12A \\sim C11A-C10A \\sim C10A-C9
 with sigma of 0.01
3. Uiso/Uaniso restraints and constraints
Uanis(C11) \\sim Ueq: with sigma of 0.02 and sigma for terminal atoms of 0.02
Uanis(C7A) \\sim Ueq: with sigma of 0.02 and sigma for terminal atoms of 0.02
Uanis(C10) = Uanis(C10A)
Uanis(C7A) = Uanis(C7)
4. Rigid body (RIGU) restrains
 C8, C9, C7A, C10A, C11A, C12A, C7, C10, C11, C12
 with sigma for 1-2 distances of 0.001 and sigma for 1-3 distances of 0.001
5. Others
 Sof(H8B)=Sof(H9B)=Sof(C7)=Sof(C10)=Sof(H10)=Sof(C11)=Sof(H11)=Sof(C12)=
 Sof(H12)=1-FVAR(1)
 Sof(H8A)=Sof(H9A)=Sof(C7A)=Sof(C10A)=Sof(H10A)=Sof(C11A)=Sof(H11A)=Sof(C12A)=
 Sof(H12A)=FVAR(1)
6.a Ternary CH refined with riding coordinates:
 C1(H1), C3(H3), C4(H4)
6.b Secondary CH2 refined with riding coordinates:
 C5(H5A,H5B)
6.c Aromatic/amide H refined with riding coordinates:
 C8(H8A), C8(H8B), C9(H9A), C9(H9B), C15(H15), C16(H16), C17(H17), C18(H18),
 C19(H19), C10A(H10A), C11A(H11A), C12A(H12A), C10(H10), C11(H11), C12(H12)
6.d Idealised Me refined as rotating group:
 C20(H20A,H20B,H20C)
;
_olex2_submission_special_instructions 'No special instructions were received'

loop_
_space_group_symop_operation_xyz
'x, y, z'
'-x+1/2, -y, z+1/2'
'-x, y+1/2, -z+1/2'
'x+1/2, -y+1/2, -z'

loop_
_atom_site_label
_atom_site_type_symbol
_atom_site_fract_x
_atom_site_fract_y
_atom_site_fract_z
_atom_site_U_iso_or_equiv
_atom_site_adp_type
_atom_site_occupancy
_atom_site_site_symmetry_order
_atom_site_calc_flag
_atom_site_refinement_flags_posn
_atom_site_refinement_flags_adp
_atom_site_refinement_flags_occupancy
_atom_site_disorder_assembly
_atom_site_disorder_group
S1 S 1.1963(3) 0.45771(9) 0.51668(8) 0.0306(4) Uani 1 1 d . . . . .
S2 S 0.8026(3) 0.64682(8) 0.52016(7) 0.0270(4) Uani 1 1 d . . . . .
F1 F 0.7955(9) 0.5290(2) 0.65080(17) 0.0496(11) Uani 1 1 d . . . . .
F2 F 1.1447(8) 0.4703(2) 0.65543(17) 0.0444(11) Uani 1 1 d . . . . .
O1 O 0.7442(8) 0.3970(2) 0.45455(18) 0.0269(10) Uani 1 1 d . . . . .
O2 O 0.4883(8) 0.3095(2) 0.4167(2) 0.0379(12) Uani 1 1 d . . . . .
O3 O 0.8023(8) 0.3656(2) 0.64682(16) 0.0237(9) Uani 1 1 d . . . . .
O4 O 0.4791(7) 0.3108(2) 0.60085(18) 0.0253(9) Uani 1 1 d . . . . .
O5 O 0.8389(7) 0.5588(2) 0.5286(2) 0.0284(10) Uani 1 1 d . . . . .
O6 O 0.5499(9) 0.6543(3) 0.5125(3) 0.0472(13) Uani 1 1 d . . . . .
O7 O 0.9230(11) 0.6860(3) 0.5691(2) 0.0435(13) Uani 1 1 d . . . . .
C1 C 1.0488(11) 0.5284(3) 0.5611(3) 0.0229(13) Uani 1 1 d . . . . .
H1 H 1.164793 0.569592 0.573509 0.028 Uiso 1 1 calc R . . . .
C2 C 0.9525(13) 0.4860(3) 0.6174(3) 0.0279(14) Uani 1 1 d . . . . .
C3 C 0.8341(10) 0.4142(3) 0.5938(2) 0.0174(11) Uani 1 1 d . . . . .
H3 H 0.671335 0.426427 0.575211 0.021 Uiso 1 1 calc R . . . .
C4 C 0.9998(10) 0.3798(3) 0.5442(3) 0.0205(12) Uani 1 1 d . . . . .
H4 H 1.107197 0.341634 0.565162 0.025 Uiso 1 1 calc R . . . .
C5 C 0.8730(10) 0.3402(3) 0.4907(3) 0.0226(12) Uani 1 1 d . . . . .
H5A H 0.994481 0.313847 0.464259 0.027 Uiso 1 1 calc R . . . .
H5B H 0.756481 0.302005 0.506926 0.027 Uiso 1 1 calc R . . . .
C6 C 0.5615(10) 0.3729(3) 0.4174(3) 0.0220(13) Uani 1 1 d . . . . .
C8 C 0.2791(14) 0.4228(4) 0.3378(3) 0.0490(19) Uani 1 1 d D U . . .
H8A H 0.215382 0.372721 0.334750 0.059 Uiso 0.70(4) 1 calc R . P A 1
H8B H 0.207816 0.373826 0.333736 0.059 Uiso 0.30(4) 1 calc R . P A 2
C9 C 0.1822(17) 0.4806(4) 0.3024(3) 0.0526(18) Uani 1 1 d D U . . .
H9A H 0.060468 0.468588 0.272397 0.063 Uiso 0.70(4) 1 calc R . P A 1
H9B H 0.029383 0.475710 0.281785 0.063 Uiso 0.30(4) 1 calc R . P A 2
C13 C 0.6111(9) 0.3173(3) 0.6457(2) 0.0186(12) Uani 1 1 d D . . . .
C14 C 0.5849(9) 0.2747(3) 0.7046(2) 0.0190(11) Uani 1 1 d D . . . .
C15 C 0.7626(11) 0.2774(3) 0.7506(3) 0.0272(14) Uani 1 1 d D . . . .
H15 H 0.903030 0.308574 0.745769 0.033 Uiso 1 1 calc R . . . .
C16 C 0.7312(13) 0.2336(4) 0.8042(3) 0.0347(16) Uani 1 1 d . . . . .
H16 H 0.851287 0.235059 0.836150 0.042 Uiso 1 1 calc R . . . .
C17 C 0.5287(14) 0.1885(4) 0.8113(3) 0.0370(16) Uani 1 1 d . . . . .
H17 H 0.510191 0.158628 0.847901 0.044 Uiso 1 1 calc R . . . .
C18 C 0.3519(13) 0.1863(4) 0.7656(3) 0.0363(16) Uani 1 1 d . . . . .
H18 H 0.211824 0.155031 0.770655 0.044 Uiso 1 1 calc R . . . .
C19 C 0.3791(10) 0.2297(4) 0.7121(3) 0.0274(14) Uani 1 1 d D . . . .
H19 H 0.256840 0.228614 0.680719 0.033 Uiso 1 1 calc R . . . .
C20 C 0.9526(17) 0.6651(4) 0.4506(3) 0.049(2) Uani 1 1 d . . . . .
H20A H 1.126711 0.653588 0.455258 0.073 Uiso 1 1 calc GR . . . .
H20B H 0.932584 0.718822 0.439579 0.073 Uiso 1 1 calc GR . . . .
H20C H 0.883131 0.633349 0.417510 0.073 Uiso 1 1 calc GR . . . .
C7A C 0.468(4) 0.4384(10) 0.3774(11) 0.0242(14) Uani 0.70(4) 1 d D U P A 1
C10A C 0.254(3) 0.5546(6) 0.3087(7) 0.041(3) Uani 0.70(4) 1 d D U P A 1
H10A H 0.183628 0.593664 0.283986 0.049 Uiso 0.70(4) 1 calc R . P A 1
C11A C 0.432(4) 0.5706(7) 0.3518(7) 0.047(4) Uani 0.70(4) 1 d D U P A 1
H11A H 0.484050 0.621492 0.358099 0.056 Uiso 0.70(4) 1 calc R . P A 1
C12A C 0.535(3) 0.5128(7) 0.3859(8) 0.040(4) Uani 0.70(4) 1 d D U P A 1
H12A H 0.656114 0.524677 0.416158 0.048 Uiso 0.70(4) 1 calc R . P A 1
C7 C 0.470(9) 0.430(3) 0.378(3) 0.0242(14) Uani 0.30(4) 1 d D U P A 2
C10 C 0.319(6) 0.5452(14) 0.2986(18) 0.041(3) Uani 0.30(4) 1 d D U P A 2
H10 H 0.261701 0.586692 0.274346 0.049 Uiso 0.30(4) 1 calc R . P A 2
C11 C 0.536(8) 0.551(2) 0.3294(19) 0.051(8) Uani 0.30(4) 1 d D U P A 2
H11 H 0.636093 0.594320 0.323765 0.061 Uiso 0.30(4) 1 calc R . P A 2
C12 C 0.611(6) 0.4937(17) 0.3685(14) 0.031(6) Uani 0.30(4) 1 d D U P A 2
H12 H 0.763541 0.498150 0.389228 0.037 Uiso 0.30(4) 1 calc R . P A 2

loop_
_atom_site_aniso_label
_atom_site_aniso_U_11
_atom_site_aniso_U_22
_atom_site_aniso_U_33
_atom_site_aniso_U_23
_atom_site_aniso_U_13
_atom_site_aniso_U_12
S1 0.0191(7) 0.0327(8) 0.0400(8) 0.0020(7) 0.0057(8) 0.0000(7)
S2 0.0385(9) 0.0197(7) 0.0229(7) 0.0000(6) -0.0049(7) 0.0035(7)
F1 0.077(3) 0.033(2) 0.040(2) -0.0143(17) 0.019(2) -0.007(2)
F2 0.058(3) 0.043(2) 0.032(2) 0.0106(17) -0.0256(19) -0.021(2)
O1 0.032(3) 0.025(2) 0.0231(19) 0.0041(16) -0.0050(17) -0.0046(19)
O2 0.033(3) 0.026(2) 0.055(3) -0.005(2) -0.011(2) -0.008(2)
O3 0.027(2) 0.027(2) 0.0164(17) 0.0070(16) -0.0062(18) -0.0071(19)
O4 0.021(2) 0.033(2) 0.022(2) 0.0047(17) -0.0076(18) 0.0008(18)
O5 0.021(2) 0.0225(19) 0.042(2) 0.0067(18) -0.009(2) -0.0021(18)
O6 0.043(3) 0.034(3) 0.065(3) -0.009(3) -0.006(3) 0.014(2)
O7 0.076(4) 0.029(2) 0.026(2) -0.008(2) -0.009(2) 0.000(2)
C1 0.018(3) 0.022(3) 0.029(3) 0.003(2) -0.007(2) 0.000(2)
C2 0.038(4) 0.022(3) 0.023(3) -0.002(2) -0.003(3) 0.000(3)
C3 0.016(3) 0.021(3) 0.015(2) 0.004(2) -0.001(2) -0.001(2)
C4 0.017(3) 0.019(3) 0.026(3) 0.002(2) 0.001(2) 0.002(2)
C5 0.021(3) 0.023(3) 0.023(3) -0.003(2) 0.001(2) 0.002(2)
C6 0.015(3) 0.032(3) 0.019(3) -0.005(2) 0.002(2) -0.005(3)
C8 0.054(4) 0.038(3) 0.056(4) -0.006(3) -0.027(3) -0.007(3)
C9 0.059(4) 0.052(3) 0.046(4) 0.001(3) -0.026(4) -0.003(3)
C13 0.008(2) 0.024(3) 0.024(3) -0.001(2) 0.002(2) 0.007(2)
C14 0.013(3) 0.023(3) 0.020(3) -0.001(2) 0.001(2) 0.006(2)
C15 0.025(4) 0.035(3) 0.022(3) 0.004(2) -0.002(2) -0.001(3)
C16 0.043(4) 0.046(4) 0.015(3) 0.006(3) -0.004(3) 0.000(3)
C17 0.049(4) 0.043(4) 0.020(3) 0.009(3) 0.010(3) 0.004(3)
C18 0.028(4) 0.043(4) 0.038(4) 0.010(3) 0.010(3) -0.002(3)
C19 0.015(3) 0.040(4) 0.027(3) 0.003(3) 0.001(2) 0.002(3)
C20 0.073(6) 0.048(4) 0.026(3) 0.002(3) 0.006(4) -0.034(4)
C7A 0.027(3) 0.030(4) 0.015(2) -0.002(3) 0.0051(19) -0.007(3)
C10A 0.049(6) 0.049(3) 0.026(6) 0.006(3) -0.004(5) 0.002(4)
C11A 0.061(8) 0.037(4) 0.042(6) 0.013(4) -0.016(6) -0.009(4)
C12A 0.053(8) 0.031(4) 0.037(7) 0.007(3) -0.020(6) -0.015(4)
C7 0.027(3) 0.030(4) 0.015(2) -0.002(3) 0.0051(19) -0.007(3)
C10 0.049(6) 0.049(3) 0.026(6) 0.006(3) -0.004(5) 0.002(4)
C11 0.059(9) 0.045(9) 0.049(15) 0.021(10) -0.018(10) -0.013(7)
C12 0.035(8) 0.034(7) 0.024(12) 0.006(7) -0.003(8) -0.011(6)

loop_
_atom_type_symbol
_atom_type_description
_atom_type_scat_dispersion_real
_atom_type_scat_dispersion_imag
_atom_type_scat_source
C C 0.0033 0.0016 'International Tables Vol C Tables 4.2.6.8 and 6.1.1.4'
H H 0.0000 0.0000 'International Tables Vol C Tables 4.2.6.8 and 6.1.1.4'
F F 0.0171 0.0103 'International Tables Vol C Tables 4.2.6.8 and 6.1.1.4'
O O 0.0106 0.0060 'International Tables Vol C Tables 4.2.6.8 and 6.1.1.4'
S S 0.1246 0.1234 'International Tables Vol C Tables 4.2.6.8 and 6.1.1.4'

loop_
_geom_angle_atom_site_label_1
_geom_angle_atom_site_label_2
_geom_angle_atom_site_label_3
_geom_angle
_geom_angle_site_symmetry_1
_geom_angle_site_symmetry_3
_geom_angle_publ_flag
C1 S1 C4 94.9(3) . . ?
O5 S2 C20 102.8(3) . . ?
O6 S2 O5 103.4(3) . . ?
O6 S2 O7 120.0(3) . . ?
O6 S2 C20 110.5(4) . . ?
O7 S2 O5 109.6(3) . . ?
O7 S2 C20 109.1(3) . . ?
C6 O1 C5 117.5(4) . . ?
C13 O3 C3 117.1(4) . . ?
C1 O5 S2 121.3(4) . . ?
S1 C1 H1 111.4 . . ?
O5 C1 S1 111.3(4) . . ?
O5 C1 H1 111.4 . . ?
O5 C1 C2 106.9(5) . . ?
C2 C1 S1 104.1(4) . . ?
C2 C1 H1 111.4 . . ?
F1 C2 F2 106.7(5) . . ?
F1 C2 C1 111.6(5) . . ?
F1 C2 C3 112.0(5) . . ?
F2 C2 C1 108.0(5) . . ?
F2 C2 C3 111.4(5) . . ?
C3 C2 C1 107.1(5) . . ?
O3 C3 C2 106.6(4) . . ?
O3 C3 H3 109.7 . . ?
O3 C3 C4 113.0(4) . . ?
C2 C3 H3 109.7 . . ?
C2 C3 C4 108.2(5) . . ?
C4 C3 H3 109.7 . . ?
S1 C4 H4 107.6 . . ?
C3 C4 S1 106.0(4) . . ?
C3 C4 H4 107.6 . . ?
C5 C4 S1 111.7(4) . . ?
C5 C4 C3 116.1(5) . . ?
C5 C4 H4 107.6 . . ?
O1 C5 C4 108.2(4) . . ?
O1 C5 H5A 110.1 . . ?
O1 C5 H5B 110.1 . . ?
C4 C5 H5A 110.1 . . ?
C4 C5 H5B 110.1 . . ?
H5A C5 H5B 108.4 . . ?
O1 C6 C7A 110.1(5) . . ?
O1 C6 C7 112.9(10) . . ?
O2 C6 O1 123.7(6) . . ?
O2 C6 C7A 126.2(6) . . ?
O2 C6 C7 123.4(10) . . ?
C9 C8 H8A 120.4 . . ?
C9 C8 H8B 117.5 . . ?
C7A C8 H8A 120.4 . . ?
C7A C8 C9 119.2(8) . . ?
C7 C8 H8B 117.5 . . ?
C7 C8 C9 125.0(15) . . ?
C8 C9 H9A 118.7 . . ?
C8 C9 H9B 122.0 . . ?
C10A C9 C8 122.6(8) . . ?
C10A C9 H9A 118.7 . . ?
C10 C9 C8 116.0(15) . . ?
C10 C9 H9B 122.0 . . ?
O3 C13 C14 112.3(4) . . ?
O4 C13 O3 122.6(5) . . ?
O4 C13 C14 125.1(5) . . ?
C15 C14 C13 121.6(5) . . ?
C15 C14 C19 120.4(5) . . ?
C19 C14 C13 118.0(5) . . ?
C14 C15 H15 120.6 . . ?
C14 C15 C16 118.8(6) . . ?
C16 C15 H15 120.6 . . ?
C15 C16 H16 119.6 . . ?
C17 C16 C15 120.7(6) . . ?
C17 C16 H16 119.6 . . ?
C16 C17 H17 119.9 . . ?
C16 C17 C18 120.3(6) . . ?
C18 C17 H17 119.9 . . ?
C17 C18 H18 120.1 . . ?
C17 C18 C19 119.9(6) . . ?
C19 C18 H18 120.1 . . ?
C14 C19 H19 120.0 . . ?
C18 C19 C14 119.9(6) . . ?
C18 C19 H19 120.0 . . ?
S2 C20 H20A 109.5 . . ?
S2 C20 H20B 109.5 . . ?
S2 C20 H20C 109.5 . . ?
H20A C20 H20B 109.5 . . ?
H20A C20 H20C 109.5 . . ?
H20B C20 H20C 109.5 . . ?
C8 C7A C6 116.9(9) . . ?
C8 C7A C12A 118.4(12) . . ?
C12A C7A C6 123.8(8) . . ?
C9 C10A H10A 121.1 . . ?
C9 C10A C11A 117.8(10) . . ?
C11A C10A H10A 121.1 . . ?
C10A C11A H11A 120.0 . . ?
C10A C11A C12A 120.0(10) . . ?
C12A C11A H11A 120.0 . . ?
C7A C12A C11A 121.7(11) . . ?
C7A C12A H12A 119.1 . . ?
C11A C12A H12A 119.1 . . ?
C8 C7 C6 125(2) . . ?
C8 C7 C12 114(2) . . ?
C12 C7 C6 118.5(17) . . ?
C9 C10 H10 119.7 . . ?
C9 C10 C11 121(2) . . ?
C11 C10 H10 119.7 . . ?
C10 C11 H11 119.9 . . ?
C10 C11 C12 120(3) . . ?
C12 C11 H11 119.9 . . ?
C7 C12 H12 119.3 . . ?
C11 C12 C7 121(2) . . ?
C11 C12 H12 119.3 . . ?

loop_
_geom_bond_atom_site_label_1
_geom_bond_atom_site_label_2
_geom_bond_distance
_geom_bond_site_symmetry_2
_geom_bond_publ_flag
S1 C1 1.763(6) . ?
S1 C4 1.840(6) . ?
S2 O5 1.573(4) . ?
S2 O6 1.399(5) . ?
S2 O7 1.419(5) . ?
S2 C20 1.735(7) . ?
F1 C2 1.350(8) . ?
F2 C2 1.360(7) . ?
O1 C5 1.449(7) . ?
O1 C6 1.347(7) . ?
O2 C6 1.186(7) . ?
O3 C3 1.433(6) . ?
O3 C13 1.349(7) . ?
O4 C13 1.208(6) . ?
O5 C1 1.446(7) . ?
C1 H1 1.0000 . ?
C1 C2 1.515(8) . ?
C2 C3 1.508(8) . ?
C3 H3 1.0000 . ?
C3 C4 1.525(8) . ?
C4 H4 1.0000 . ?
C4 C5 1.511(8) . ?
C5 H5A 0.9900 . ?
C5 H5B 0.9900 . ?
C6 C7A 1.524(14) . ?
C6 C7 1.41(3) . ?
C8 H8A 0.9500 . ?
C8 H8B 0.9500 . ?
C8 C9 1.376(7) . ?
C8 C7A 1.368(8) . ?
C8 C7 1.368(10) . ?
C9 H9A 0.9500 . ?
C9 H9B 0.9500 . ?
C9 C10A 1.368(8) . ?
C9 C10 1.362(10) . ?
C13 C14 1.477(7) . ?
C14 C15 1.387(7) . ?
C14 C19 1.387(8) . ?
C15 H15 0.9500 . ?
C15 C16 1.395(8) . ?
C16 H16 0.9500 . ?
C16 C17 1.372(10) . ?
C17 H17 0.9500 . ?
C17 C18 1.379(10) . ?
C18 H18 0.9500 . ?
C18 C19 1.386(9) . ?
C19 H19 0.9500 . ?
C20 H20A 0.9800 . ?
C20 H20B 0.9800 . ?
C20 H20C 0.9800 . ?
C7A C12A 1.373(10) . ?
C10A H10A 0.9500 . ?
C10A C11A 1.373(9) . ?
C11A H11A 0.9500 . ?
C11A C12A 1.374(8) . ?
C12A H12A 0.9500 . ?
C7 C12 1.370(11) . ?
C10 H10 0.9500 . ?
C10 C11 1.366(10) . ?
C11 H11 0.9500 . ?
C11 C12 1.370(10) . ?
C12 H12 0.9500 . ?

loop_
_geom_torsion_atom_site_label_1
_geom_torsion_atom_site_label_2
_geom_torsion_atom_site_label_3
_geom_torsion_atom_site_label_4
_geom_torsion
_geom_torsion_site_symmetry_1
_geom_torsion_site_symmetry_2
_geom_torsion_site_symmetry_3
_geom_torsion_site_symmetry_4
_geom_torsion_publ_flag
S1 C1 C2 F1 -168.6(4) . . . . ?
S1 C1 C2 F2 74.4(5) . . . . ?
S1 C1 C2 C3 -45.7(5) . . . . ?
S1 C4 C5 O1 -54.2(5) . . . . ?
S2 O5 C1 S1 -129.1(4) . . . . ?
S2 O5 C1 C2 117.9(4) . . . . ?
F1 C2 C3 O3 -72.2(6) . . . . ?
F1 C2 C3 C4 166.0(5) . . . . ?
F2 C2 C3 O3 47.2(6) . . . . ?
F2 C2 C3 C4 -74.6(6) . . . . ?
O1 C6 C7A C8 -179.0(19) . . . . ?
O1 C6 C7A C12A -10(3) . . . . ?
O1 C6 C7 C8 -177(5) . . . . ?
O1 C6 C7 C12 18(7) . . . . ?
O2 C6 C7A C8 1(3) . . . . ?
O2 C6 C7A C12A 170.7(19) . . . . ?
O2 C6 C7 C8 4(9) . . . . ?
O2 C6 C7 C12 -160(4) . . . . ?
O3 C3 C4 S1 -138.5(4) . . . . ?
O3 C3 C4 C5 96.9(6) . . . . ?
O3 C13 C14 C15 -9.1(7) . . . . ?
O3 C13 C14 C19 172.6(5) . . . . ?
O4 C13 C14 C15 170.9(5) . . . . ?
O4 C13 C14 C19 -7.3(8) . . . . ?
O5 C1 C2 F1 -50.7(6) . . . . ?
O5 C1 C2 F2 -167.7(4) . . . . ?
O5 C1 C2 C3 72.2(6) . . . . ?
O6 S2 O5 C1 -155.5(5) . . . . ?
O7 S2 O5 C1 -26.4(5) . . . . ?
C1 S1 C4 C3 -5.1(4) . . . . ?
C1 S1 C4 C5 122.2(4) . . . . ?
C1 C2 C3 O3 165.1(5) . . . . ?
C1 C2 C3 C4 43.3(6) . . . . ?
C2 C3 C4 S1 -20.7(5) . . . . ?
C2 C3 C4 C5 -145.3(5) . . . . ?
C3 O3 C13 O4 4.6(7) . . . . ?
C3 O3 C13 C14 -175.4(4) . . . . ?
C3 C4 C5 O1 67.5(6) . . . . ?
C4 S1 C1 O5 -86.0(4) . . . . ?
C4 S1 C1 C2 28.8(4) . . . . ?
C5 O1 C6 O2 6.4(8) . . . . ?
C5 O1 C6 C7A -173.2(14) . . . . ?
C5 O1 C6 C7 -172(4) . . . . ?
C6 O1 C5 C4 -159.8(5) . . . . ?
C6 C7A C12A C11A -174.9(19) . . . . ?
C6 C7 C12 C11 178(4) . . . . ?
C8 C9 C10A C11A 0.7(19) . . . . ?
C8 C9 C10 C11 -1(4) . . . . ?
C8 C7A C12A C11A -6(3) . . . . ?
C8 C7 C12 C11 12(8) . . . . ?
C9 C8 C7A C6 177.6(15) . . . . ?
C9 C8 C7A C12A 8(3) . . . . ?
C9 C8 C7 C6 176(4) . . . . ?
C9 C8 C7 C12 -19(8) . . . . ?
C9 C10A C11A C12A 1(2) . . . . ?
C9 C10 C11 C12 -5(5) . . . . ?
C13 O3 C3 C2 149.9(5) . . . . ?
C13 O3 C3 C4 -91.4(6) . . . . ?
C13 C14 C15 C16 -177.6(5) . . . . ?
C13 C14 C19 C18 177.3(6) . . . . ?
C14 C15 C16 C17 0.1(9) . . . . ?
C15 C14 C19 C18 -0.9(9) . . . . ?
C15 C16 C17 C18 -0.5(10) . . . . ?
C16 C17 C18 C19 0.1(10) . . . . ?
C17 C18 C19 C14 0.6(10) . . . . ?
C19 C14 C15 C16 0.6(9) . . . . ?
C20 S2 O5 C1 89.5(5) . . . . ?
C7A C8 C9 C10A -5(2) . . . . ?
C10A C11A C12A C7A 1(3) . . . . ?
C7 C8 C9 C10 14(5) . . . . ?
C10 C11 C12 C7 -1(6) . . . . ?
